data_7005254
loop_
_publ_author_name
'Jones, Cameron'
'Schulten, Christian'
'Stasch, Andreas'

_publ_section_title
;
 Differing reactivities of P?CMe and P?CBut towards a triphosphabenzene
 and a tetraphosphabarrelene: synthesis of new phosphaalkyne pentamers
 (P5C5MenBut5?n, n = 0, 1 or 2)
;
_journal_issue 19
_journal_name_full 'Dalton Transactions'
_journal_page_first 1929
_journal_paper_doi 10.1039/b618515k
_journal_year 2007
_chemical_formula_sum 'C31 H39 O9 P5 W2'
_chemical_formula_weight 1078.17
_chemical_name_systematic
;
?
;
_space_group_IT_number 14
_symmetry_cell_setting monoclinic
_symmetry_space_group_name_Hall '-P 2ybc'
_symmetry_space_group_name_H-M 'P 1 21/c 1'
_atom_sites_solution_hydrogens geom
_atom_sites_solution_primary direct
_atom_sites_solution_secondary difmap
_audit_creation_method SHELXL-97
_cell_angle_alpha 90.00
_cell_angle_beta 107.19(3)
_cell_angle_gamma 90.00
_cell_formula_units_Z 4
_cell_length_a 12.395(3)
_cell_length_b 17.632(4)
_cell_length_c 18.169(4)
_cell_measurement_temperature 150(2)
_cell_volume 3793.4(16)
_computing_structure_refinement 'SHELXL-97 (Sheldrick, 1997)'
_computing_structure_solution 'SHELXS-97 (Sheldrick, 1990)'
_diffrn_ambient_temperature 150(2)
_diffrn_measured_fraction_theta_full 0.988
_diffrn_measured_fraction_theta_max 0.988
_diffrn_measurement_device_type 'Nonius Kappa CCD'
_diffrn_radiation_monochromator graphite
_diffrn_radiation_source 'fine-focus sealed tube'
_diffrn_radiation_type MoK\a
_diffrn_radiation_wavelength 0.71073
_diffrn_reflns_av_R_equivalents 0.0349
_diffrn_reflns_av_sigmaI/netI 0.0583
_diffrn_reflns_limit_h_max 15
_diffrn_reflns_limit_h_min -15
_diffrn_reflns_limit_k_max 13
_diffrn_reflns_limit_k_min -22
_diffrn_reflns_limit_l_max 23
_diffrn_reflns_limit_l_min -23
_diffrn_reflns_number 12213
_diffrn_reflns_theta_full 27.00
_diffrn_reflns_theta_max 27.00
_diffrn_reflns_theta_min 2.91
_exptl_absorpt_coefficient_mu 6.319
_exptl_absorpt_correction_T_max 0.570
_exptl_absorpt_correction_T_min 0.391
_exptl_absorpt_correction_type multi-scan
_exptl_absorpt_process_details 'Sortav (Blessing, 1995)'
_exptl_crystal_colour orange
_exptl_crystal_density_diffrn 1.888
_exptl_crystal_density_method 'not measured'
_exptl_crystal_description block
_exptl_crystal_F_000 2080
_exptl_crystal_size_max 0.25
_exptl_crystal_size_mid 0.15
_exptl_crystal_size_min 0.10
_refine_diff_density_max 1.707
_refine_diff_density_min -1.269
_refine_diff_density_rms 0.182
_refine_ls_extinction_method none
_refine_ls_goodness_of_fit_ref 1.034
_refine_ls_hydrogen_treatment constr
_refine_ls_matrix_type full
_refine_ls_number_parameters 437
_refine_ls_number_reflns 8183
_refine_ls_number_restraints 0
_refine_ls_restrained_S_all 1.034
_refine_ls_R_factor_all 0.0567
_refine_ls_R_factor_gt 0.0382
_refine_ls_shift/su_max 0.003
_refine_ls_shift/su_mean 0.000
_refine_ls_structure_factor_coef Fsqd
_refine_ls_weighting_details 'calc w=1/[\s^2^(Fo^2^)+(0.0359P)^2^+7.0173P] where P=(Fo^2^+2Fc^2^)/3'
_refine_ls_weighting_scheme calc
_refine_ls_wR_factor_gt 0.0802
_refine_ls_wR_factor_ref 0.0872
_reflns_number_gt 6486
_reflns_number_total 8183
_reflns_threshold_expression >2sigma(I)
_cod_data_source_file b618515k.txt
_cod_data_source_block compound8
_cod_original_cell_volume 3793.4(13)
_cod_original_sg_symbol_H-M P2(1)/c
_cod_database_code 7005254

loop_
_symmetry_equiv_pos_as_xyz
'x, y, z'
'-x, y+1/2, -z+1/2'
'-x, -y, -z'
'x, -y-1/2, z-1/2'

loop_
_atom_site_label
_atom_site_type_symbol
_atom_site_fract_x
_atom_site_fract_y
_atom_site_fract_z
_atom_site_U_iso_or_equiv
_atom_site_adp_type
_atom_site_occupancy
_atom_site_symmetry_multiplicity
_atom_site_calc_flag
_atom_site_refinement_flags
_atom_site_disorder_assembly
_atom_site_disorder_group
W1 W 1.043742(18) 0.374947(14) 0.251701(13) 0.01975(7) Uani 1 1 d . . .
W2 W 0.647829(19) 0.408591(14) 0.442543(13) 0.02011(7) Uani 1 1 d . . .
P1 P 0.94687(12) 0.36332(9) 0.36155(8) 0.0194(3) Uani 1 1 d . . .
P2 P 0.87325(12) 0.47129(9) 0.23193(8) 0.0187(3) Uani 1 1 d . . .
P3 P 0.69869(12) 0.41810(9) 0.31660(8) 0.0171(3) Uani 1 1 d . . .
P4 P 0.65797(12) 0.31335(9) 0.25020(8) 0.0181(3) Uani 1 1 d . . .
P5 P 0.80253(12) 0.29982(9) 0.19944(8) 0.0183(3) Uani 1 1 d . . .
O1 O 1.1655(4) 0.5129(3) 0.3560(3) 0.0359(11) Uani 1 1 d . . .
O2 O 1.1514(4) 0.4643(3) 0.1411(3) 0.0366(11) Uani 1 1 d . . .
O3 O 1.2662(4) 0.2916(3) 0.3473(3) 0.0440(13) Uani 1 1 d . . .
O4 O 1.0803(4) 0.2455(3) 0.1392(3) 0.0388(12) Uani 1 1 d . . .
O5 O 0.7005(4) 0.5822(3) 0.4886(3) 0.0404(12) Uani 1 1 d . . .
O6 O 0.3876(4) 0.4396(3) 0.3582(3) 0.0413(12) Uani 1 1 d . . .
O7 O 0.8951(4) 0.3594(3) 0.5427(3) 0.0378(12) Uani 1 1 d . . .
O8 O 0.5866(5) 0.2334(3) 0.4122(3) 0.0471(13) Uani 1 1 d . . .
O9 O 0.5871(4) 0.3907(3) 0.5975(3) 0.0451(13) Uani 1 1 d . . .
C1 C 0.8472(4) 0.4437(3) 0.3234(3) 0.0189(12) Uani 1 1 d . . .
C2 C 0.8914(5) 0.5091(4) 0.3814(3) 0.0245(13) Uani 1 1 d . . .
H2A H 0.9713 0.5183 0.3866 0.037 Uiso 1 1 calc R . .
H2B H 0.8830 0.4951 0.4316 0.037 Uiso 1 1 calc R . .
H2C H 0.8478 0.5552 0.3626 0.037 Uiso 1 1 calc R . .
C3 C 0.8494(4) 0.3911(3) 0.1726(3) 0.0173(12) Uani 1 1 d . . .
C4 C 0.8198(5) 0.4074(4) 0.0834(3) 0.0233(13) Uani 1 1 d . . .
C5 C 0.8524(5) 0.4886(4) 0.0650(3) 0.0288(15) Uani 1 1 d . . .
H5A H 0.9332 0.4969 0.0900 0.043 Uiso 1 1 calc R . .
H5B H 0.8086 0.5258 0.0843 0.043 Uiso 1 1 calc R . .
H5C H 0.8361 0.4945 0.0091 0.043 Uiso 1 1 calc R . .
C6 C 0.6914(5) 0.3996(4) 0.0497(4) 0.0318(15) Uani 1 1 d . . .
H6A H 0.6687 0.4149 -0.0046 0.048 Uiso 1 1 calc R . .
H6B H 0.6540 0.4322 0.0784 0.048 Uiso 1 1 calc R . .
H6C H 0.6695 0.3467 0.0536 0.048 Uiso 1 1 calc R . .
C7 C 0.8745(5) 0.3512(4) 0.0417(3) 0.0316(15) Uani 1 1 d . . .
H7A H 0.8575 0.2993 0.0542 0.047 Uiso 1 1 calc R . .
H7B H 0.9565 0.3589 0.0580 0.047 Uiso 1 1 calc R . .
H7C H 0.8448 0.3592 -0.0141 0.047 Uiso 1 1 calc R . .
C8 C 0.5923(4) 0.4531(3) 0.2274(3) 0.0181(12) Uani 1 1 d . . .
C9 C 0.5523(5) 0.5351(4) 0.2112(3) 0.0238(13) Uani 1 1 d . . .
C10 C 0.5669(5) 0.5609(4) 0.1340(3) 0.0297(14) Uani 1 1 d . . .
H10A H 0.6462 0.5554 0.1355 0.045 Uiso 1 1 calc R . .
H10B H 0.5443 0.6141 0.1249 0.045 Uiso 1 1 calc R . .
H10C H 0.5195 0.5295 0.0923 0.045 Uiso 1 1 calc R . .
C11 C 0.6255(6) 0.5877(4) 0.2736(4) 0.0401(18) Uani 1 1 d . . .
H11A H 0.6184 0.5731 0.3240 0.060 Uiso 1 1 calc R . .
H11B H 0.6002 0.6402 0.2623 0.060 Uiso 1 1 calc R . .
H11C H 0.7047 0.5834 0.2744 0.060 Uiso 1 1 calc R . .
C12 C 0.4294(5) 0.5469(4) 0.2119(4) 0.0362(17) Uani 1 1 d . . .
H12A H 0.3796 0.5122 0.1751 0.054 Uiso 1 1 calc R . .
H12B H 0.4066 0.5994 0.1975 0.054 Uiso 1 1 calc R . .
H12C H 0.4239 0.5368 0.2637 0.054 Uiso 1 1 calc R . .
C13 C 0.5588(4) 0.3849(3) 0.1921(3) 0.0179(12) Uani 1 1 d . . .
C14 C 0.4516(5) 0.3533(4) 0.1336(3) 0.0249(14) Uani 1 1 d . . .
C15 C 0.3682(5) 0.3378(4) 0.1798(4) 0.0347(16) Uani 1 1 d . . .
H15A H 0.4020 0.3020 0.2215 0.052 Uiso 1 1 calc R . .
H15B H 0.2985 0.3161 0.1457 0.052 Uiso 1 1 calc R . .
H15C H 0.3509 0.3854 0.2018 0.052 Uiso 1 1 calc R . .
C16 C 0.3967(6) 0.4041(4) 0.0635(4) 0.0376(17) Uani 1 1 d . . .
H16A H 0.3371 0.3756 0.0261 0.056 Uiso 1 1 calc R . .
H16B H 0.4541 0.4199 0.0394 0.056 Uiso 1 1 calc R . .
H16C H 0.3639 0.4490 0.0804 0.056 Uiso 1 1 calc R . .
C17 C 0.4772(5) 0.2769(4) 0.1015(4) 0.0329(16) Uani 1 1 d . . .
H17A H 0.5151 0.2433 0.1443 0.049 Uiso 1 1 calc R . .
H17B H 0.5264 0.2852 0.0689 0.049 Uiso 1 1 calc R . .
H17C H 0.4064 0.2535 0.0710 0.049 Uiso 1 1 calc R . .
C18 C 0.9159(4) 0.2913(3) 0.2919(3) 0.0201(12) Uani 1 1 d . . .
C19 C 0.9462(5) 0.2087(4) 0.3220(3) 0.0267(14) Uani 1 1 d . . .
C20 C 1.0342(5) 0.2066(4) 0.4029(4) 0.0363(17) Uani 1 1 d . . .
H20A H 1.0473 0.1539 0.4204 0.054 Uiso 1 1 calc R . .
H20B H 1.0056 0.2355 0.4392 0.054 Uiso 1 1 calc R . .
H20C H 1.1053 0.2290 0.4002 0.054 Uiso 1 1 calc R . .
C21 C 0.8370(5) 0.1701(4) 0.3269(4) 0.0318(15) Uani 1 1 d . . .
H21A H 0.7850 0.1636 0.2750 0.048 Uiso 1 1 calc R . .
H21B H 0.8013 0.2017 0.3575 0.048 Uiso 1 1 calc R . .
H21C H 0.8553 0.1203 0.3516 0.048 Uiso 1 1 calc R . .
C22 C 0.9914(6) 0.1600(4) 0.2679(4) 0.0371(16) Uani 1 1 d . . .
H22A H 1.0687 0.1757 0.2716 0.056 Uiso 1 1 calc R . .
H22B H 0.9432 0.1665 0.2148 0.056 Uiso 1 1 calc R . .
H22C H 0.9914 0.1065 0.2828 0.056 Uiso 1 1 calc R . .
C23 C 1.1183(5) 0.4635(4) 0.3211(3) 0.0270(14) Uani 1 1 d . . .
C24 C 1.1129(5) 0.4317(4) 0.1808(3) 0.0249(14) Uani 1 1 d . . .
C25 C 1.1861(5) 0.3221(4) 0.3138(4) 0.0292(15) Uani 1 1 d . . .
C26 C 1.0553(5) 0.2893(4) 0.1769(4) 0.0289(15) Uani 1 1 d . . .
C27 C 0.6824(5) 0.5208(4) 0.4703(3) 0.0271(14) Uani 1 1 d . . .
C28 C 0.4816(5) 0.4305(4) 0.3870(4) 0.0300(15) Uani 1 1 d . . .
C29 C 0.8091(5) 0.3782(4) 0.5045(3) 0.0253(13) Uani 1 1 d . . .
C30 C 0.6092(5) 0.2958(4) 0.4203(3) 0.0291(15) Uani 1 1 d . . .
C31 C 0.6086(6) 0.3974(4) 0.5410(4) 0.0314(15) Uani 1 1 d . . .

loop_
_atom_site_aniso_label
_atom_site_aniso_U_11
_atom_site_aniso_U_22
_atom_site_aniso_U_33
_atom_site_aniso_U_23
_atom_site_aniso_U_13
_atom_site_aniso_U_12
W1 0.01589(12) 0.01879(14) 0.02505(13) -0.00111(10) 0.00678(9) 0.00065(10)
W2 0.02202(13) 0.01786(14) 0.02238(12) -0.00166(10) 0.00954(10) -0.00140(10)
P1 0.0175(7) 0.0188(9) 0.0207(7) -0.0003(6) 0.0038(6) 0.0018(6)
P2 0.0185(7) 0.0152(8) 0.0227(7) 0.0006(6) 0.0063(6) -0.0011(6)
P3 0.0166(7) 0.0152(8) 0.0202(7) -0.0009(6) 0.0065(6) -0.0003(6)
P4 0.0161(7) 0.0156(8) 0.0228(7) -0.0014(6) 0.0059(6) -0.0004(6)
P5 0.0175(7) 0.0155(8) 0.0223(7) -0.0008(6) 0.0067(6) 0.0005(6)
O1 0.030(2) 0.034(3) 0.041(3) -0.012(2) 0.006(2) -0.005(2)
O2 0.031(2) 0.040(3) 0.044(3) 0.006(2) 0.018(2) 0.000(2)
O3 0.026(3) 0.037(3) 0.063(3) 0.013(3) 0.004(2) 0.007(2)
O4 0.037(3) 0.033(3) 0.051(3) -0.013(2) 0.019(2) 0.003(2)
O5 0.055(3) 0.022(3) 0.046(3) -0.008(2) 0.019(2) -0.006(2)
O6 0.020(2) 0.047(3) 0.056(3) -0.001(3) 0.010(2) 0.002(2)
O7 0.035(3) 0.038(3) 0.035(2) 0.000(2) 0.001(2) 0.005(2)
O8 0.067(4) 0.025(3) 0.052(3) -0.001(2) 0.021(3) -0.018(3)
O9 0.068(4) 0.042(3) 0.036(3) -0.005(2) 0.033(3) -0.008(3)
C1 0.016(3) 0.020(3) 0.019(3) -0.002(2) 0.004(2) -0.004(2)
C2 0.023(3) 0.020(3) 0.031(3) -0.004(3) 0.008(3) -0.001(3)
C3 0.011(3) 0.021(3) 0.021(3) -0.001(2) 0.007(2) 0.003(2)
C4 0.023(3) 0.026(4) 0.021(3) 0.001(3) 0.007(2) 0.003(3)
C5 0.033(3) 0.029(4) 0.025(3) 0.009(3) 0.009(3) -0.002(3)
C6 0.028(3) 0.037(4) 0.027(3) 0.000(3) 0.003(3) 0.001(3)
C7 0.038(4) 0.035(4) 0.024(3) 0.000(3) 0.013(3) 0.005(3)
C8 0.014(3) 0.019(3) 0.021(3) 0.003(2) 0.005(2) 0.001(2)
C9 0.021(3) 0.022(4) 0.028(3) 0.004(3) 0.007(2) 0.008(3)
C10 0.029(3) 0.024(4) 0.034(3) 0.005(3) 0.007(3) 0.005(3)
C11 0.059(5) 0.014(4) 0.041(4) -0.001(3) 0.005(4) 0.008(3)
C12 0.036(4) 0.031(4) 0.048(4) 0.012(3) 0.023(3) 0.016(3)
C13 0.016(3) 0.015(3) 0.024(3) 0.004(2) 0.008(2) 0.006(2)
C14 0.016(3) 0.030(4) 0.027(3) -0.001(3) 0.004(2) -0.001(3)
C15 0.022(3) 0.044(5) 0.038(4) 0.003(3) 0.009(3) 0.002(3)
C16 0.026(3) 0.048(5) 0.032(3) 0.009(3) -0.002(3) -0.003(3)
C17 0.021(3) 0.035(4) 0.040(4) -0.015(3) 0.003(3) -0.012(3)
C18 0.016(3) 0.017(3) 0.028(3) 0.002(2) 0.008(2) 0.003(2)
C19 0.027(3) 0.022(4) 0.031(3) 0.000(3) 0.009(3) -0.001(3)
C20 0.032(4) 0.032(4) 0.042(4) 0.017(3) 0.007(3) 0.007(3)
C21 0.029(3) 0.023(4) 0.043(4) 0.009(3) 0.009(3) 0.005(3)
C22 0.036(4) 0.028(4) 0.052(4) 0.008(3) 0.022(3) 0.007(3)
C23 0.017(3) 0.032(4) 0.030(3) -0.002(3) 0.005(3) 0.003(3)
C24 0.024(3) 0.026(4) 0.026(3) -0.001(3) 0.009(3) 0.002(3)
C25 0.023(3) 0.028(4) 0.035(3) 0.003(3) 0.007(3) 0.004(3)
C26 0.018(3) 0.028(4) 0.039(4) 0.000(3) 0.006(3) -0.002(3)
C27 0.036(4) 0.020(4) 0.030(3) 0.003(3) 0.017(3) 0.003(3)
C28 0.028(4) 0.031(4) 0.035(3) -0.006(3) 0.014(3) -0.001(3)
C29 0.033(4) 0.017(3) 0.029(3) -0.004(3) 0.013(3) -0.004(3)
C30 0.029(3) 0.035(4) 0.026(3) 0.001(3) 0.011(3) -0.004(3)
C31 0.043(4) 0.019(4) 0.037(4) -0.008(3) 0.018(3) -0.001(3)

loop_
_atom_type_symbol
_atom_type_description
_atom_type_scat_dispersion_real
_atom_type_scat_dispersion_imag
_atom_type_scat_source
C C 0.0033 0.0016 'International Tables Vol C Tables 4.2.6.8 and 6.1.1.4'
H H 0.0000 0.0000 'International Tables Vol C Tables 4.2.6.8 and 6.1.1.4'
O O 0.0106 0.0060 'International Tables Vol C Tables 4.2.6.8 and 6.1.1.4'
P P 0.1023 0.0942 'International Tables Vol C Tables 4.2.6.8 and 6.1.1.4'
W W -0.8490 6.8722 'International Tables Vol C Tables 4.2.6.8 and 6.1.1.4'

loop_
_geom_angle_atom_site_label_1
_geom_angle_atom_site_label_2
_geom_angle_atom_site_label_3
_geom_angle
_geom_angle_site_symmetry_1
_geom_angle_site_symmetry_3
_geom_angle_publ_flag
C24 W1 C25 96.9(2) . . ?
C24 W1 C23 79.3(2) . . ?
C25 W1 C23 81.2(3) . . ?
C24 W1 C26 79.5(3) . . ?
C25 W1 C26 79.1(2) . . ?
C23 W1 C26 148.9(2) . . ?
C24 W1 C3 95.6(2) . . ?
C25 W1 C3 159.1(2) . . ?
C23 W1 C3 117.6(2) . . ?
C26 W1 C3 86.9(2) . . ?
C24 W1 C18 159.0(2) . . ?
C25 W1 C18 95.3(2) . . ?
C23 W1 C18 119.6(2) . . ?
C26 W1 C18 86.1(2) . . ?
C3 W1 C18 68.20(19) . . ?
C24 W1 P1 154.60(18) . . ?
C25 W1 P1 93.41(18) . . ?
C23 W1 P1 79.40(18) . . ?
C26 W1 P1 125.42(18) . . ?
C3 W1 P1 82.12(13) . . ?
C18 W1 P1 40.36(14) . . ?
C24 W1 P2 93.90(18) . . ?
C25 W1 P2 154.28(19) . . ?
C23 W1 P2 77.98(17) . . ?
C26 W1 P2 125.94(17) . . ?
C3 W1 P2 39.99(14) . . ?
C18 W1 P2 82.25(14) . . ?
P1 W1 P2 68.13(5) . . ?
C31 W2 C28 89.1(3) . . ?
C31 W2 C29 86.5(3) . . ?
C28 W2 C29 174.2(3) . . ?
C31 W2 C27 87.9(2) . . ?
C28 W2 C27 92.6(3) . . ?
C29 W2 C27 91.0(2) . . ?
C31 W2 C30 88.6(2) . . ?
C28 W2 C30 86.8(3) . . ?
C29 W2 C30 89.3(2) . . ?
C27 W2 C30 176.5(2) . . ?
C31 W2 P3 178.07(19) . . ?
C28 W2 P3 91.41(18) . . ?
C29 W2 P3 92.89(17) . . ?
C27 W2 P3 93.92(17) . . ?
C30 W2 P3 89.55(17) . . ?
C18 P1 C1 107.5(3) . . ?
C18 P1 W1 63.87(19) . . ?
C1 P1 W1 93.38(18) . . ?
C3 P2 C1 107.4(3) . . ?
C3 P2 W1 63.15(18) . . ?
C1 P2 W1 93.07(19) . . ?
C1 P3 C8 114.0(2) . . ?
C1 P3 P4 107.7(2) . . ?
C8 P3 P4 79.12(19) . . ?
C1 P3 W2 117.24(18) . . ?
C8 P3 W2 120.15(18) . . ?
P4 P3 W2 111.22(7) . . ?
C13 P4 P3 75.26(19) . . ?
C13 P4 P5 108.14(18) . . ?
P3 P4 P5 103.50(8) . . ?
C3 P5 C18 95.6(3) . . ?
C3 P5 P4 111.72(18) . . ?
C18 P5 P4 96.82(18) . . ?
C2 C1 P2 107.2(4) . . ?
C2 C1 P3 111.6(4) . . ?
P2 C1 P3 115.8(3) . . ?
C2 C1 P1 104.4(4) . . ?
P2 C1 P1 105.1(3) . . ?
P3 C1 P1 111.8(3) . . ?
C4 C3 P2 115.6(4) . . ?
C4 C3 P5 116.0(4) . . ?
P2 C3 P5 123.8(3) . . ?
C4 C3 W1 121.2(3) . . ?
P2 C3 W1 76.86(19) . . ?
P5 C3 W1 94.4(2) . . ?
C7 C4 C6 107.8(5) . . ?
C7 C4 C5 108.1(5) . . ?
C6 C4 C5 107.6(5) . . ?
C7 C4 C3 112.9(5) . . ?
C6 C4 C3 107.1(5) . . ?
C5 C4 C3 113.1(5) . . ?
C13 C8 C9 134.8(5) . . ?
C13 C8 P3 98.9(4) . . ?
C9 C8 P3 125.9(4) . . ?
C8 C9 C10 109.7(5) . . ?
C8 C9 C11 110.0(5) . . ?
C10 C9 C11 107.0(5) . . ?
C8 C9 C12 113.0(5) . . ?
C10 C9 C12 110.6(5) . . ?
C11 C9 C12 106.3(5) . . ?
C8 C13 C14 136.2(5) . . ?
C8 C13 P4 105.8(4) . . ?
C14 C13 P4 116.0(4) . . ?
C15 C14 C17 107.4(5) . . ?
C15 C14 C13 105.7(5) . . ?
C17 C14 C13 110.2(5) . . ?
C15 C14 C16 110.5(5) . . ?
C17 C14 C16 106.6(5) . . ?
C13 C14 C16 116.1(5) . . ?
C19 C18 P1 116.4(4) . . ?
C19 C18 P5 115.6(4) . . ?
P1 C18 P5 122.8(3) . . ?
C19 C18 W1 124.1(4) . . ?
P1 C18 W1 75.8(2) . . ?
P5 C18 W1 93.7(2) . . ?
C22 C19 C21 106.5(5) . . ?
C22 C19 C20 107.8(5) . . ?
C21 C19 C20 108.5(5) . . ?
C22 C19 C18 113.3(5) . . ?
C21 C19 C18 107.9(5) . . ?
C20 C19 C18 112.5(5) . . ?
O1 C23 W1 174.4(5) . . ?
O2 C24 W1 179.3(6) . . ?
O3 C25 W1 178.4(6) . . ?
O4 C26 W1 168.4(5) . . ?
O5 C27 W2 177.0(5) . . ?
O6 C28 W2 176.3(6) . . ?
O7 C29 W2 175.1(5) . . ?
O8 C30 W2 175.8(5) . . ?
O9 C31 W2 179.4(7) . . ?

loop_
_geom_bond_atom_site_label_1
_geom_bond_atom_site_label_2
_geom_bond_distance
_geom_bond_site_symmetry_2
_geom_bond_publ_flag
W1 C24 2.012(6) . ?
W1 C25 2.020(6) . ?
W1 C23 2.048(7) . ?
W1 C26 2.065(7) . ?
W1 C3 2.429(5) . ?
W1 C18 2.430(6) . ?
W1 P1 2.6238(16) . ?
W1 P2 2.6518(16) . ?
W2 C31 1.996(7) . ?
W2 C28 2.045(7) . ?
W2 C29 2.054(7) . ?
W2 C27 2.056(7) . ?
W2 C30 2.058(7) . ?
W2 P3 2.5524(15) . ?
P1 C18 1.753(6) . ?
P1 C1 1.873(6) . ?
P2 C3 1.750(6) . ?
P2 C1 1.849(6) . ?
P3 C1 1.864(5) . ?
P3 C8 1.867(5) . ?
P3 P4 2.182(2) . ?
P4 C13 1.857(6) . ?
P4 P5 2.257(2) . ?
P5 C3 1.826(6) . ?
P5 C18 1.851(6) . ?
O1 C23 1.132(7) . ?
O2 C24 1.132(7) . ?
O3 C25 1.134(7) . ?
O4 C26 1.135(7) . ?
O5 C27 1.134(7) . ?
O6 C28 1.139(7) . ?
O7 C29 1.136(7) . ?
O8 C30 1.133(8) . ?
O9 C31 1.142(7) . ?
C1 C2 1.549(8) . ?
C3 C4 1.578(8) . ?
C4 C7 1.523(8) . ?
C4 C6 1.533(8) . ?
C4 C5 1.551(9) . ?
C8 C13 1.369(8) . ?
C8 C9 1.528(8) . ?
C9 C10 1.535(8) . ?
C9 C11 1.537(9) . ?
C9 C12 1.542(8) . ?
C13 C14 1.539(8) . ?
C14 C15 1.537(8) . ?
C14 C17 1.537(9) . ?
C14 C16 1.542(8) . ?
C18 C19 1.561(8) . ?
C19 C22 1.530(9) . ?
C19 C21 1.542(8) . ?
C19 C20 1.551(8) . ?
